data_7006397
loop_
_publ_author_name
'Dietzel, Pascal D. C.'
'Blom, Richard'
'Fjellv\%ag, Helmer'

_publ_section_title
;
 Increased dimensionalities of zinc-diphenic acid coordination polymers
 by simultaneous or subsequent addition of neutral bridging ligands.
;
_journal_issue 4
_journal_name_full 'Dalton transactions (Cambridge, England : 2003)'
_journal_page_first 586
_journal_page_last 593
_journal_paper_doi 10.1039/b509746k
_journal_year 2006
_chemical_formula_moiety 'C24 H16 N2 O4 Zn'
_chemical_formula_sum 'C24 H16 N2 O4 Zn'
_chemical_formula_weight 461.76
_chemical_name_common
;
Biphenyl-2,2'-dicarboxylato-bis(4,4'-bipyridyl)-zinc(II)
;
_chemical_name_systematic
;
Biphenyl-2,2'-dicarboxylato-bis(4,4'-bipyridyl)-zinc(II)
;
_space_group_IT_number 70
_symmetry_cell_setting orthorhombic
_symmetry_space_group_name_Hall '-F 2uv 2vw'
_symmetry_space_group_name_H-M 'F d d d :2'
_atom_sites_solution_hydrogens geom
_atom_sites_solution_primary direct
_atom_sites_solution_secondary difmap
_audit_creation_method SHELXL-97
_cell_angle_alpha 90.00
_cell_angle_beta 90.00
_cell_angle_gamma 90.00
_cell_formula_units_Z 32
_cell_length_a 23.270(3)
_cell_length_b 24.089(4)
_cell_length_c 29.240(4)
_cell_measurement_reflns_used 6348
_cell_measurement_temperature 293(2)
_cell_measurement_theta_max 26.801
_cell_measurement_theta_min 2.191
_cell_volume 16391(4)
_computing_cell_refinement 'SAINT (Bruker, 2003)'
_computing_data_collection 'Apex2 (Bruker, 2004)'
_computing_data_reduction 'SAINT (Bruker, 2003)'
_computing_structure_refinement 'SHELXL-97 (Sheldrick, 1997)'
_computing_structure_solution 'SHELXS-97 (Sheldrick, 1997)'
_diffrn_ambient_temperature 293(2)
_diffrn_measured_fraction_theta_full 0.987
_diffrn_measured_fraction_theta_max 0.927
_diffrn_measurement_device_type 'Bruker Smart APEX2 on goniometer platform'
_diffrn_measurement_method 'omega scan'
_diffrn_radiation_monochromator graphite
_diffrn_radiation_source 'fine-focus sealed tube'
_diffrn_radiation_type MoK\a
_diffrn_radiation_wavelength 0.71073
_diffrn_reflns_av_R_equivalents 0.0308
_diffrn_reflns_av_sigmaI/netI 0.0218
_diffrn_reflns_limit_h_max 30
_diffrn_reflns_limit_h_min -30
_diffrn_reflns_limit_k_max 31
_diffrn_reflns_limit_k_min -30
_diffrn_reflns_limit_l_max 36
_diffrn_reflns_limit_l_min -36
_diffrn_reflns_number 32808
_diffrn_reflns_theta_full 27.00
_diffrn_reflns_theta_max 28.05
_diffrn_reflns_theta_min 1.40
_diffrn_standards_decay_% 0
_diffrn_standards_interval_count 0
_diffrn_standards_interval_time 0
_diffrn_standards_number 0
_exptl_absorpt_coefficient_mu 1.233
_exptl_absorpt_correction_T_max 0.8367
_exptl_absorpt_correction_T_min 0.5313
_exptl_absorpt_correction_type multi-scan
_exptl_absorpt_process_details 'Blessing, R. H. (1995) Acta Cryst. A51, 33-38.'
_exptl_crystal_colour 'pale yellow'
_exptl_crystal_density_diffrn 1.497
_exptl_crystal_density_method 'not measured'
_exptl_crystal_description 'square block'
_exptl_crystal_F_000 7552
_exptl_crystal_size_max 0.50
_exptl_crystal_size_mid 0.50
_exptl_crystal_size_min 0.15
_refine_diff_density_max 0.628
_refine_diff_density_min -0.336
_refine_diff_density_rms 0.053
_refine_ls_extinction_method none
_refine_ls_goodness_of_fit_ref 1.039
_refine_ls_hydrogen_treatment constr
_refine_ls_matrix_type full
_refine_ls_number_parameters 280
_refine_ls_number_reflns 4618
_refine_ls_number_restraints 0
_refine_ls_restrained_S_all 1.039
_refine_ls_R_factor_all 0.0404
_refine_ls_R_factor_gt 0.0311
_refine_ls_shift/su_max 0.003
_refine_ls_shift/su_mean 0.000
_refine_ls_structure_factor_coef Fsqd
_refine_ls_weighting_details 'calc w=1/[\s^2^(Fo^2^)+(0.0463P)^2^+23.5419P] where P=(Fo^2^+2Fc^2^)/3'
_refine_ls_weighting_scheme calc
_refine_ls_wR_factor_gt 0.0821
_refine_ls_wR_factor_ref 0.0861
_reflns_number_gt 3806
_reflns_number_total 4618
_reflns_threshold_expression >2sigma(I)
_cod_data_source_file b509746k.txt
_cod_data_source_block pd58ref
_cod_original_sg_symbol_H-M 'F d d d'
_cod_database_code 7006397

loop_
_symmetry_equiv_pos_as_xyz
'x, y, z'
'-x+3/4, -y+3/4, z'
'-x+3/4, y, -z+3/4'
'x, -y+3/4, -z+3/4'
'x, y+1/2, z+1/2'
'-x+3/4, -y+5/4, z+1/2'
'-x+3/4, y+1/2, -z+5/4'
'x, -y+5/4, -z+5/4'
'x+1/2, y, z+1/2'
'-x+5/4, -y+3/4, z+1/2'
'-x+5/4, y, -z+5/4'
'x+1/2, -y+3/4, -z+5/4'
'x+1/2, y+1/2, z'
'-x+5/4, -y+5/4, z'
'-x+5/4, y+1/2, -z+3/4'
'x+1/2, -y+5/4, -z+3/4'
'-x, -y, -z'
'x-3/4, y-3/4, -z'
'x-3/4, -y, z-3/4'
'-x, y-3/4, z-3/4'
'-x, -y+1/2, -z+1/2'
'x-3/4, y-1/4, -z+1/2'
'x-3/4, -y+1/2, z-1/4'
'-x, y-1/4, z-1/4'
'-x+1/2, -y, -z+1/2'
'x-1/4, y-3/4, -z+1/2'
'x-1/4, -y, z-1/4'
'-x+1/2, y-3/4, z-1/4'
'-x+1/2, -y+1/2, -z'
'x-1/4, y-1/4, -z'
'x-1/4, -y+1/2, z-3/4'
'-x+1/2, y-1/4, z-3/4'

loop_
_atom_site_label
_atom_site_type_symbol
_atom_site_fract_x
_atom_site_fract_y
_atom_site_fract_z
_atom_site_U_iso_or_equiv
_atom_site_adp_type
_atom_site_occupancy
_atom_site_symmetry_multiplicity
_atom_site_calc_flag
_atom_site_refinement_flags
_atom_site_disorder_assembly
_atom_site_disorder_group
C1 C 0.24720(8) 0.59870(8) 0.05289(7) 0.0440(4) Uani 1 1 d . . .
H1 H 0.2677 0.5842 0.0775 0.053 Uiso 1 1 calc R . .
C2 C 0.18822(8) 0.60233(9) 0.05623(7) 0.0453(4) Uani 1 1 d . . .
H2 H 0.1696 0.5908 0.0827 0.054 Uiso 1 1 calc R . .
C3 C 0.15699(8) 0.62330(9) 0.01985(7) 0.0423(4) Uani 1 1 d . . .
C4 C 0.18727(9) 0.64087(12) -0.01806(8) 0.0617(7) Uani 1 1 d . . .
H4 H 0.1679 0.6559 -0.0430 0.074 Uiso 1 1 calc R . .
C5 C 0.24633(9) 0.63610(11) -0.01901(8) 0.0554(6) Uani 1 1 d . . .
H5 H 0.2661 0.6480 -0.0449 0.067 Uiso 1 1 calc R . .
C6 C 0.41401(8) 0.49500(9) 0.01961(8) 0.0475(5) Uani 1 1 d . . .
H6 H 0.4446 0.5162 0.0303 0.057 Uiso 1 1 calc R . .
C7 C 0.41925(8) 0.43796(8) 0.01935(8) 0.0472(5) Uani 1 1 d . . .
H7 H 0.4531 0.4212 0.0291 0.057 Uiso 1 1 calc R . .
C8 C 0.37328(8) 0.40574(8) 0.00438(6) 0.0379(4) Uani 1 1 d . . .
C9 C 0.32402(8) 0.43295(8) -0.01049(7) 0.0419(4) Uani 1 1 d . . .
H9 H 0.2923 0.4129 -0.0206 0.050 Uiso 1 1 calc R . .
C10 C 0.32286(8) 0.49000(8) -0.01008(7) 0.0422(4) Uani 1 1 d . . .
H10 H 0.2901 0.5079 -0.0208 0.051 Uiso 1 1 calc R . .
C11 C 0.44354(8) 0.68537(8) -0.09676(6) 0.0389(4) Uani 1 1 d . . .
C12 C 0.40734(8) 0.71430(7) -0.12648(6) 0.0381(4) Uani 1 1 d . . .
C13 C 0.43253(9) 0.74838(9) -0.15952(8) 0.0528(5) Uani 1 1 d . . .
H13 H 0.4091 0.7671 -0.1802 0.063 Uiso 1 1 calc R . .
C14 C 0.49149(10) 0.75504(9) -0.16220(9) 0.0602(6) Uani 1 1 d . . .
H14 H 0.5071 0.7785 -0.1842 0.072 Uiso 1 1 calc R . .
C15 C 0.52698(9) 0.72722(10) -0.13264(8) 0.0560(6) Uani 1 1 d . . .
H15 H 0.5666 0.7320 -0.1341 0.067 Uiso 1 1 calc R . .
C16 C 0.50325(9) 0.69207(10) -0.10074(8) 0.0502(5) Uani 1 1 d . . .
H16 H 0.5274 0.6723 -0.0813 0.060 Uiso 1 1 calc R . .
C17 C 0.45825(9) 0.68971(10) 0.10203(7) 0.0507(5) Uani 1 1 d . . .
C18 C 0.46392(11) 0.74719(11) 0.10381(9) 0.0620(6) Uani 1 1 d . . .
H18 H 0.4368 0.7692 0.0891 0.074 Uiso 1 1 calc R . .
C19 C 0.50844(13) 0.77220(13) 0.12668(9) 0.0746(8) Uani 1 1 d . . .
H19 H 0.5112 0.8107 0.1277 0.090 Uiso 1 1 calc R . .
C20 C 0.54888(14) 0.73954(14) 0.14799(9) 0.0809(9) Uani 1 1 d . . .
H20 H 0.5798 0.7559 0.1630 0.097 Uiso 1 1 calc R . .
C21 C 0.54361(11) 0.68249(13) 0.14716(8) 0.0707(7) Uani 1 1 d . . .
H21 H 0.5711 0.6610 0.1619 0.085 Uiso 1 1 calc R . .
C22 C 0.49808(9) 0.65623(10) 0.12483(7) 0.0514(5) Uani 1 1 d . . .
C23 C 0.42277(8) 0.64716(8) -0.05956(7) 0.0420(4) Uani 1 1 d . . .
C24 C 0.41062(9) 0.66756(11) 0.07201(8) 0.0564(6) Uani 1 1 d . . .
N1 N 0.27609(7) 0.61512(6) 0.01582(6) 0.0384(3) Uani 1 1 d . . .
N2 N 0.36663(7) 0.52106(7) 0.00501(5) 0.0394(3) Uani 1 1 d . . .
O1 O 0.36973(6) 0.64413(7) -0.05158(6) 0.0603(4) Uani 1 1 d . . .
O2 O 0.45763(7) 0.62050(8) -0.03705(8) 0.0792(6) Uani 1 1 d . . .
O3 O 0.41074(8) 0.61689(7) 0.06281(6) 0.0675(5) Uani 1 1 d . . .
O4 O 0.37604(10) 0.69983(10) 0.05415(12) 0.1156(10) Uani 1 1 d . . .
Zn1 Zn 0.364542(9) 0.606786(9) 0.008378(8) 0.03702(9) Uani 1 1 d . . .

loop_
_atom_site_aniso_label
_atom_site_aniso_U_11
_atom_site_aniso_U_22
_atom_site_aniso_U_33
_atom_site_aniso_U_23
_atom_site_aniso_U_13
_atom_site_aniso_U_12
C1 0.0368(10) 0.0484(11) 0.0468(11) 0.0106(9) -0.0037(8) 0.0013(8)
C2 0.0378(10) 0.0524(11) 0.0457(11) 0.0083(9) 0.0027(8) -0.0051(8)
C3 0.0305(9) 0.0490(11) 0.0475(11) -0.0001(8) -0.0003(8) -0.0023(8)
C4 0.0328(10) 0.1000(19) 0.0522(13) 0.0261(13) -0.0032(9) 0.0042(11)
C5 0.0336(10) 0.0841(16) 0.0486(12) 0.0210(11) 0.0018(9) 0.0019(10)
C6 0.0353(10) 0.0441(11) 0.0632(13) -0.0032(9) -0.0112(9) 0.0019(8)
C7 0.0344(9) 0.0432(11) 0.0640(13) 0.0005(9) -0.0110(9) 0.0071(8)
C8 0.0365(9) 0.0385(10) 0.0388(10) -0.0004(7) 0.0012(7) 0.0040(8)
C9 0.0346(9) 0.0436(10) 0.0475(11) -0.0047(8) -0.0049(8) 0.0008(8)
C10 0.0350(9) 0.0440(11) 0.0477(11) -0.0014(8) -0.0071(8) 0.0069(8)
C11 0.0339(9) 0.0405(10) 0.0422(10) -0.0080(8) 0.0033(7) -0.0054(7)
C12 0.0376(9) 0.0300(8) 0.0466(10) -0.0053(7) 0.0063(8) -0.0042(7)
C13 0.0514(12) 0.0394(11) 0.0676(14) 0.0094(10) 0.0115(10) 0.0001(9)
C14 0.0592(14) 0.0427(12) 0.0788(16) 0.0010(11) 0.0275(12) -0.0142(10)
C15 0.0378(10) 0.0607(13) 0.0695(15) -0.0160(11) 0.0130(10) -0.0169(10)
C16 0.0356(10) 0.0621(13) 0.0528(12) -0.0083(10) 0.0008(9) -0.0059(9)
C17 0.0419(10) 0.0654(14) 0.0449(11) -0.0159(10) 0.0068(9) -0.0038(10)
C18 0.0594(14) 0.0683(15) 0.0583(14) -0.0129(12) 0.0047(11) -0.0036(12)
C19 0.089(2) 0.0747(18) 0.0605(16) -0.0147(13) 0.0049(14) -0.0269(16)
C20 0.083(2) 0.101(2) 0.0590(16) -0.0112(15) -0.0135(14) -0.0388(18)
C21 0.0636(15) 0.098(2) 0.0510(14) -0.0012(13) -0.0156(11) -0.0149(14)
C22 0.0460(11) 0.0707(14) 0.0374(11) -0.0095(10) 0.0030(8) -0.0069(10)
C23 0.0371(9) 0.0444(10) 0.0446(11) -0.0032(8) 0.0001(8) 0.0011(8)
C24 0.0387(11) 0.0716(15) 0.0591(14) -0.0157(12) 0.0006(10) 0.0031(11)
N1 0.0306(7) 0.0408(9) 0.0438(9) 0.0040(7) -0.0019(6) 0.0017(6)
N2 0.0355(8) 0.0395(8) 0.0431(9) 0.0000(6) -0.0035(6) 0.0037(7)
O1 0.0351(7) 0.0837(12) 0.0623(10) 0.0302(9) 0.0056(7) 0.0018(7)
O2 0.0456(9) 0.0931(14) 0.0988(15) 0.0435(11) -0.0014(9) 0.0100(9)
O3 0.0760(11) 0.0646(11) 0.0618(11) -0.0164(8) -0.0309(9) 0.0074(9)
O4 0.0738(13) 0.0893(15) 0.184(3) -0.0295(17) -0.0603(16) 0.0221(12)
Zn1 0.03041(12) 0.04035(13) 0.04030(14) 0.00196(9) -0.00384(8) 0.00201(8)

loop_
_atom_type_symbol
_atom_type_description
_atom_type_scat_dispersion_real
_atom_type_scat_dispersion_imag
_atom_type_scat_source
C C 0.0033 0.0016 'International Tables Vol C Tables 4.2.6.8 and 6.1.1.4'
H H 0.0000 0.0000 'International Tables Vol C Tables 4.2.6.8 and 6.1.1.4'
N N 0.0061 0.0033 'International Tables Vol C Tables 4.2.6.8 and 6.1.1.4'
O O 0.0106 0.0060 'International Tables Vol C Tables 4.2.6.8 and 6.1.1.4'
Zn Zn 0.2839 1.4301 'International Tables Vol C Tables 4.2.6.8 and 6.1.1.4'

loop_
_geom_angle_atom_site_label_1
_geom_angle_atom_site_label_2
_geom_angle_atom_site_label_3
_geom_angle
_geom_angle_site_symmetry_1
_geom_angle_site_symmetry_3
_geom_angle_publ_flag
N1 C1 C2 122.68(18) . . ?
N1 C1 H1 118.7 . . ?
C2 C1 H1 118.7 . . ?
C1 C2 C3 119.43(19) . . ?
C1 C2 H2 120.3 . . ?
C3 C2 H2 120.3 . . ?
C4 C3 C2 117.48(18) . . ?
C4 C3 C3 119.53(14) . 14_455 ?
C2 C3 C3 122.98(14) . 14_455 ?
C5 C4 C3 119.9(2) . . ?
C5 C4 H4 120.0 . . ?
C3 C4 H4 120.0 . . ?
N1 C5 C4 122.3(2) . . ?
N1 C5 H5 118.8 . . ?
C4 C5 H5 118.8 . . ?
N2 C6 C7 122.57(19) . . ?
N2 C6 H6 118.7 . . ?
C7 C6 H6 118.7 . . ?
C6 C7 C8 119.28(18) . . ?
C6 C7 H7 120.4 . . ?
C8 C7 H7 120.4 . . ?
C9 C8 C7 117.97(18) . . ?
C9 C8 C8 121.0(2) . 2 ?
C7 C8 C8 121.0(2) . 2 ?
C10 C9 C8 119.00(18) . . ?
C10 C9 H9 120.5 . . ?
C8 C9 H9 120.5 . . ?
N2 C10 C9 123.15(17) . . ?
N2 C10 H10 118.4 . . ?
C9 C10 H10 118.4 . . ?
C12 C11 C16 119.22(18) . . ?
C12 C11 C23 124.16(16) . . ?
C16 C11 C23 116.62(18) . . ?
C11 C12 C13 118.07(18) . . ?
C11 C12 C12 124.50(18) . 3_554 ?
C13 C12 C12 117.31(18) . 3_554 ?
C14 C13 C12 121.6(2) . . ?
C14 C13 H13 119.2 . . ?
C12 C13 H13 119.2 . . ?
C15 C14 C13 120.3(2) . . ?
C15 C14 H14 119.8 . . ?
C13 C14 H14 119.8 . . ?
C14 C15 C16 119.12(19) . . ?
C14 C15 H15 120.4 . . ?
C16 C15 H15 120.4 . . ?
C15 C16 C11 121.6(2) . . ?
C15 C16 H16 119.2 . . ?
C11 C16 H16 119.2 . . ?
C18 C17 C22 119.6(2) . . ?
C18 C17 C24 116.3(2) . . ?
C22 C17 C24 124.0(2) . . ?
C19 C18 C17 121.8(3) . . ?
C19 C18 H18 119.1 . . ?
C17 C18 H18 119.1 . . ?
C18 C19 C20 119.1(3) . . ?
C18 C19 H19 120.5 . . ?
C20 C19 H19 120.5 . . ?
C19 C20 C21 120.1(2) . . ?
C19 C20 H20 120.0 . . ?
C21 C20 H20 120.0 . . ?
C20 C21 C22 121.8(3) . . ?
C20 C21 H21 119.1 . . ?
C22 C21 H21 119.1 . . ?
C21 C22 C17 117.7(2) . . ?
C21 C22 C22 116.7(2) . 8_554 ?
C17 C22 C22 125.46(17) . 8_554 ?
O2 C23 O1 121.3(2) . . y
O2 C23 C11 119.74(18) . . ?
O1 C23 C11 118.97(18) . . ?
O2 C23 Zn1 74.82(13) . . ?
O1 C23 Zn1 47.46(10) . . ?
C11 C23 Zn1 161.95(14) . . ?
O4 C24 O3 121.7(2) . . y
O4 C24 C17 120.1(2) . . ?
O3 C24 C17 117.9(2) . . ?
O4 C24 Zn1 77.46(16) . . ?
O3 C24 Zn1 45.31(11) . . ?
C17 C24 Zn1 156.54(15) . . ?
C5 N1 C1 118.14(17) . . ?
C5 N1 Zn1 118.13(13) . . ?
C1 N1 Zn1 123.69(13) . . ?
C10 N2 C6 118.01(17) . . ?
C10 N2 Zn1 123.79(12) . . ?
C6 N2 Zn1 118.19(13) . . ?
C23 O1 Zn1 104.53(13) . . ?
C24 O3 Zn1 107.37(15) . . ?
O3 Zn1 O1 129.71(8) . . y
O3 Zn1 N2 98.72(7) . . y
O1 Zn1 N2 114.29(7) . . y
O3 Zn1 N1 116.84(8) . . y
O1 Zn1 N1 96.28(6) . . y
N2 Zn1 N1 97.15(6) . . y
O3 Zn1 C23 107.00(8) . . ?
O1 Zn1 C23 28.01(6) . . ?
N2 Zn1 C23 109.01(6) . . ?
N1 Zn1 C23 124.13(6) . . ?
O3 Zn1 C24 27.32(8) . . ?
O1 Zn1 C24 110.72(8) . . ?
N2 Zn1 C24 125.94(7) . . ?
N1 Zn1 C24 106.21(7) . . ?
C23 Zn1 C24 96.98(7) . . ?

loop_
_geom_bond_atom_site_label_1
_geom_bond_atom_site_label_2
_geom_bond_distance
_geom_bond_site_symmetry_2
_geom_bond_publ_flag
C1 N1 1.335(3) . ?
C1 C2 1.379(3) . ?
C1 H1 0.9300 . ?
C2 C3 1.384(3) . ?
C2 H2 0.9300 . ?
C3 C4 1.380(3) . ?
C3 C3 1.491(4) 14_455 ?
C4 C5 1.379(3) . ?
C4 H4 0.9300 . ?
C5 N1 1.331(3) . ?
C5 H5 0.9300 . ?
C6 N2 1.339(2) . ?
C6 C7 1.379(3) . ?
C6 H6 0.9300 . ?
C7 C8 1.392(3) . ?
C7 H7 0.9300 . ?
C8 C9 1.390(3) . ?
C8 C8 1.483(4) 2 ?
C9 C10 1.375(3) . ?
C9 H9 0.9300 . ?
C10 N2 1.338(2) . ?
C10 H10 0.9300 . ?
C11 C12 1.396(3) . ?
C11 C16 1.404(3) . ?
C11 C23 1.505(3) . y
C12 C13 1.397(3) . ?
C12 C12 1.508(4) 3_554 ?
C13 C14 1.383(3) . ?
C13 H13 0.9300 . ?
C14 C15 1.370(4) . ?
C14 H14 0.9300 . ?
C15 C16 1.375(3) . ?
C15 H15 0.9300 . ?
C16 H16 0.9300 . ?
C17 C18 1.392(3) . ?
C17 C22 1.398(3) . ?
C17 C24 1.511(3) . y
C18 C19 1.372(4) . ?
C18 H18 0.9300 . ?
C19 C20 1.376(4) . ?
C19 H19 0.9300 . ?
C20 C21 1.380(4) . ?
C20 H20 0.9300 . ?
C21 C22 1.396(3) . ?
C21 H21 0.9300 . ?
C22 C22 1.505(5) 8_554 ?
C23 O2 1.226(3) . y
C23 O1 1.258(2) . y
C23 Zn1 2.594(2) . ?
C24 O4 1.235(3) . y
C24 O3 1.250(3) . y
C24 Zn1 2.599(2) . ?
N1 Zn1 2.0795(16) . y
N2 Zn1 2.0679(17) . y
O1 Zn1 1.9742(16) . y
O3 Zn1 1.9359(16) . y
